data_7246316
loop_
_publ_author_name
'Liao, Tsung-Te'
'Lin, Shu-Yu'
'Chen, Jhy-Der'

_publ_section_title
;
 Co(ii) coordination polymers supported by a benzenetetracarboxylate and
 bis-pyridyl-bis-amides with different flexibilities
;
_journal_name_full CrystEngComm
_journal_paper_doi 10.1039/D2CE01648F
_journal_year 2023
_chemical_formula_sum 'C12 H10 Co N2 O6'
_chemical_formula_weight 337.15
_space_group_crystal_system triclinic
_space_group_IT_number 2
_space_group_name_Hall '-P 1'
_space_group_name_H-M_alt 'P -1'
_atom_sites_solution_hydrogens mixed
_audit_creation_method SHELXL-2017/1
_audit_update_record
;
2022-12-02 deposited with the CCDC.	2023-02-08 downloaded from the CCDC.
;
_cell_angle_alpha 87.7032(12)
_cell_angle_beta 71.3451(10)
_cell_angle_gamma 84.9971(12)
_cell_formula_units_Z 2
_cell_length_a 7.66550(10)
_cell_length_b 8.5036(2)
_cell_length_c 9.2148(2)
_cell_measurement_reflns_used 5822
_cell_measurement_temperature 296(2)
_cell_measurement_theta_max 28.32
_cell_measurement_theta_min 2.40
_cell_volume 566.89(2)
_computing_cell_refinement 'Bruker SAINT'
_computing_data_collection 'Bruker APEX2'
_computing_data_reduction 'Bruker SAINT'
_computing_molecular_graphics 'Bruker SHELXTL'
_computing_publication_material 'Bruker SHELXTL'
_computing_structure_refinement 'SHELXL-2017/1 (Sheldrick, 2017)'
_computing_structure_solution 'SHELXS-97 (Sheldrick 2008)'
_diffrn_ambient_temperature 296(2)
_diffrn_measured_fraction_theta_full 1.000
_diffrn_measured_fraction_theta_max 0.995
_diffrn_measurement_device_type 'Bruker APEX-II CCD'
_diffrn_measurement_method '\f and \w scans'
_diffrn_radiation_type MoK\a
_diffrn_radiation_wavelength 0.71073
_diffrn_reflns_av_R_equivalents 0.0357
_diffrn_reflns_av_unetI/netI 0.0385
_diffrn_reflns_Laue_measured_fraction_full 1.000
_diffrn_reflns_Laue_measured_fraction_max 0.995
_diffrn_reflns_limit_h_max 10
_diffrn_reflns_limit_h_min -10
_diffrn_reflns_limit_k_max 11
_diffrn_reflns_limit_k_min -11
_diffrn_reflns_limit_l_max 12
_diffrn_reflns_limit_l_min -11
_diffrn_reflns_number 10728
_diffrn_reflns_point_group_measured_fraction_full 1.000
_diffrn_reflns_point_group_measured_fraction_max 0.995
_diffrn_reflns_theta_full 25.242
_diffrn_reflns_theta_max 28.318
_diffrn_reflns_theta_min 2.333
_exptl_absorpt_coefficient_mu 1.548
_exptl_absorpt_correction_T_max 0.7457
_exptl_absorpt_correction_T_min 0.6296
_exptl_absorpt_correction_type multi-scan
_exptl_absorpt_process_details 'SADABS V2008/1 (Bruker AXS, 2008)'
_exptl_crystal_colour purple
_exptl_crystal_density_diffrn 1.975
_exptl_crystal_description plate
_exptl_crystal_F_000 342
_exptl_crystal_size_max 0.300
_exptl_crystal_size_mid 0.100
_exptl_crystal_size_min 0.100
_refine_diff_density_max 0.476
_refine_diff_density_min -0.424
_refine_diff_density_rms 0.077
_refine_ls_extinction_method none
_refine_ls_goodness_of_fit_ref 1.023
_refine_ls_hydrogen_treatment constr
_refine_ls_matrix_type full
_refine_ls_number_parameters 190
_refine_ls_number_reflns 2824
_refine_ls_number_restraints 0
_refine_ls_restrained_S_all 1.023
_refine_ls_R_factor_all 0.0417
_refine_ls_R_factor_gt 0.0309
_refine_ls_shift/su_max 0.001
_refine_ls_shift/su_mean 0.000
_refine_ls_structure_factor_coef Fsqd
_refine_ls_weighting_details 'w=1/[\s^2^(Fo^2^)+(0.0243P)^2^+0.4905P] where P=(Fo^2^+2Fc^2^)/3'
_refine_ls_weighting_scheme calc
_refine_ls_wR_factor_gt 0.0638
_refine_ls_wR_factor_ref 0.0676
_reflns_Friedel_coverage 0.000
_reflns_number_gt 2403
_reflns_number_total 2824
_reflns_threshold_expression 'I > 2\s(I)'
_cod_data_source_file d2ce01648f2.cif
_cod_data_source_block 1
_cod_depositor_comments
;
The following automatic conversions were performed:

data item '_exptl_absorpt_correction_type' value 'multi_scan' was
changed to 'multi-scan' in accordance with the
/home/data/users/saulius/crontab/automatic-downloads/rss-feeds/RSC/lib/dictionaries/cif_core.dic
dictionary named 'cif_core.dic' version 2.4.2 last updated on
2011-04-26.

Automatic conversion script
Id: cif_fix_values 7556 2019-12-06 15:28:31Z antanas 
;
_cod_database_code 7246316
_shelx_shelxl_version_number 2017/1
_shelx_space_group_comment
; 
The symmetry employed for this shelxl refinement is uniquely defined 
by the following loop, which should always be used as a source of 
symmetry information in preference to the above space-group names. 
They are only intended as comments. 
;
_shelx_estimated_absorpt_t_min 0.654
_shelx_estimated_absorpt_t_max 0.861

loop_
_space_group_symop_operation_xyz
'x, y, z'
'-x, -y, -z'

loop_
_atom_site_label
_atom_site_type_symbol
_atom_site_fract_x
_atom_site_fract_y
_atom_site_fract_z
_atom_site_U_iso_or_equiv
_atom_site_adp_type
_atom_site_occupancy
_atom_site_site_symmetry_order
_atom_site_calc_flag
_atom_site_refinement_flags_posn
_atom_site_refinement_flags_adp
_atom_site_refinement_flags_occupancy
_atom_site_disorder_assembly
_atom_site_disorder_group
Co Co 0.88799(4) 0.69934(3) 0.87829(3) 0.01154(9) Uani 1 1 d . . . . .
O1 O 1.26648(19) 1.07305(17) 0.06504(17) 0.0193(3) Uani 1 1 d . . . . .
O2 O 0.73700(19) 0.61938(18) 0.75763(16) 0.0193(3) Uani 1 1 d . . . . .
O3 O 0.4429(2) 0.7162(2) 0.85141(18) 0.0275(4) Uani 1 1 d . . . . .
O4 O 0.28122(19) 0.38601(17) 0.90324(15) 0.0155(3) Uani 1 1 d . . . . .
O5 O 0.06070(18) 0.48284(16) 0.80627(16) 0.0154(3) Uani 1 1 d . . . . .
O6 O 1.07172(19) 0.74737(17) 0.99610(16) 0.0173(3) Uani 1 1 d . . . . .
H6D H 1.178973 0.755833 0.932634 0.021 Uiso 1 1 d R U . . .
H6E H 1.078223 0.671773 1.057824 0.021 Uiso 1 1 d R U . . .
N1 N 1.0652(2) 0.8229(2) 0.69170(19) 0.0148(4) Uani 1 1 d . . . . .
N2 N 1.4122(2) 0.8624(2) 0.15011(19) 0.0168(4) Uani 1 1 d . . . . .
H2A H 1.517545 0.813178 0.142456 0.020 Uiso 1 1 calc R U . . .
C1 C 1.1414(3) 0.9498(2) 0.7197(2) 0.0179(4) Uani 1 1 d . . . . .
H1A H 1.116177 0.980109 0.820721 0.022 Uiso 1 1 calc R U . . .
C2 C 1.2555(3) 1.0367(3) 0.6047(2) 0.0208(5) Uani 1 1 d . . . . .
H2B H 1.306860 1.123571 0.627969 0.025 Uiso 1 1 calc R U . . .
C3 C 1.2929(3) 0.9934(3) 0.4542(2) 0.0202(5) Uani 1 1 d . . . . .
H3A H 1.367566 1.052329 0.374902 0.024 Uiso 1 1 calc R U . . .
C4 C 1.2182(3) 0.8615(2) 0.4226(2) 0.0148(4) Uani 1 1 d . . . . .
C5 C 1.1054(3) 0.7802(2) 0.5456(2) 0.0151(4) Uani 1 1 d . . . . .
H5A H 1.054956 0.691123 0.525543 0.018 Uiso 1 1 calc R U . . .
C6 C 1.2486(3) 0.8065(2) 0.2616(2) 0.0170(4) Uani 1 1 d . . . . .
H6B H 1.258599 0.691971 0.261459 0.020 Uiso 1 1 calc R U . . .
H6C H 1.141688 0.842721 0.231256 0.020 Uiso 1 1 calc R U . . .
C7 C 1.4065(3) 0.9860(2) 0.0595(2) 0.0144(4) Uani 1 1 d . . . . .
C8 C 0.5706(3) 0.6360(2) 0.7606(2) 0.0129(4) Uani 1 1 d . . . . .
C9 C 0.5326(3) 0.5570(2) 0.6298(2) 0.0112(4) Uani 1 1 d . . . . .
C10 C 0.3707(3) 0.4838(2) 0.6463(2) 0.0110(4) Uani 1 1 d . . . . .
C11 C 0.2280(3) 0.4509(2) 0.7984(2) 0.0114(4) Uani 1 1 d . . . . .
C12 C 0.3404(3) 0.4303(2) 0.5158(2) 0.0122(4) Uani 1 1 d . . . . .
H12A H 0.231111 0.384418 0.526763 0.015 Uiso 1 1 calc R U . . .

loop_
_atom_site_aniso_label
_atom_site_aniso_U_11
_atom_site_aniso_U_22
_atom_site_aniso_U_33
_atom_site_aniso_U_23
_atom_site_aniso_U_13
_atom_site_aniso_U_12
Co 0.00942(14) 0.01601(14) 0.00925(14) 0.00068(10) -0.00288(10) -0.00199(9)
O1 0.0136(7) 0.0179(7) 0.0226(8) 0.0001(6) -0.0016(6) 0.0025(6)
O2 0.0127(7) 0.0302(8) 0.0179(8) -0.0063(6) -0.0084(6) -0.0005(6)
O3 0.0155(8) 0.0395(10) 0.0267(9) -0.0187(7) -0.0040(7) 0.0005(7)
O4 0.0130(7) 0.0233(8) 0.0100(7) 0.0053(6) -0.0039(6) -0.0016(6)
O5 0.0103(7) 0.0199(7) 0.0154(7) 0.0036(6) -0.0037(6) -0.0006(5)
O6 0.0156(8) 0.0228(8) 0.0144(7) 0.0048(6) -0.0056(6) -0.0056(6)
N1 0.0125(8) 0.0177(8) 0.0121(8) 0.0019(7) -0.0015(7) -0.0005(6)
N2 0.0140(9) 0.0215(9) 0.0115(8) 0.0028(7) -0.0007(7) 0.0030(7)
C1 0.0202(11) 0.0186(10) 0.0146(10) -0.0011(8) -0.0053(9) 0.0004(8)
C2 0.0245(12) 0.0170(10) 0.0214(11) 0.0019(9) -0.0068(9) -0.0073(8)
C3 0.0206(11) 0.0199(10) 0.0174(11) 0.0048(9) -0.0017(9) -0.0058(8)
C4 0.0120(10) 0.0186(10) 0.0117(10) 0.0015(8) -0.0019(8) 0.0016(7)
C5 0.0128(10) 0.0161(10) 0.0159(10) 0.0012(8) -0.0041(8) -0.0009(7)
C6 0.0183(11) 0.0181(10) 0.0118(10) 0.0014(8) -0.0010(8) -0.0016(8)
C7 0.0151(10) 0.0179(10) 0.0101(9) -0.0043(8) -0.0034(8) -0.0008(8)
C8 0.0140(10) 0.0151(9) 0.0098(9) 0.0013(7) -0.0034(8) -0.0042(7)
C9 0.0109(9) 0.0126(9) 0.0109(9) 0.0006(7) -0.0050(8) 0.0001(7)
C10 0.0114(9) 0.0126(9) 0.0087(9) 0.0023(7) -0.0030(7) -0.0009(7)
C11 0.0113(9) 0.0109(9) 0.0119(9) -0.0018(7) -0.0033(8) -0.0018(7)
C12 0.0096(9) 0.0152(9) 0.0127(10) 0.0015(7) -0.0041(8) -0.0046(7)

loop_
_atom_type_symbol
_atom_type_description
_atom_type_scat_dispersion_real
_atom_type_scat_dispersion_imag
_atom_type_scat_source
C C 0.0033 0.0016 'International Tables Vol C Tables 4.2.6.8 and 6.1.1.4'
H H 0.0000 0.0000 'International Tables Vol C Tables 4.2.6.8 and 6.1.1.4'
N N 0.0061 0.0033 'International Tables Vol C Tables 4.2.6.8 and 6.1.1.4'
O O 0.0106 0.0060 'International Tables Vol C Tables 4.2.6.8 and 6.1.1.4'
Co Co 0.3494 0.9721 'International Tables Vol C Tables 4.2.6.8 and 6.1.1.4'

loop_
_geom_angle_atom_site_label_1
_geom_angle_atom_site_label_2
_geom_angle_atom_site_label_3
_geom_angle
_geom_angle_site_symmetry_1
_geom_angle_site_symmetry_3
_geom_angle_publ_flag
O2 Co O6 170.64(6) . . ?
O2 Co N1 95.46(6) . . ?
O6 Co N1 85.30(6) . . ?
O2 Co O4 95.29(6) . 2_667 ?
O6 Co O4 85.14(5) . 2_667 ?
N1 Co O4 167.50(6) . 2_667 ?
O2 Co O5 84.22(6) . 1_655 ?
O6 Co O5 86.45(6) . 1_655 ?
N1 Co O5 90.11(6) . 1_655 ?
O4 Co O5 97.31(5) 2_667 1_655 ?
O2 Co O1 96.88(6) . 2_776 ?
O6 Co O1 92.48(6) . 2_776 ?
N1 Co O1 84.84(6) . 2_776 ?
O4 Co O1 87.55(5) 2_667 2_776 ?
O5 Co O1 174.91(5) 1_655 2_776 ?
C7 O1 Co 148.69(14) . 2_776 ?
C8 O2 Co 136.59(13) . . ?
C11 O4 Co 127.41(13) . 2_667 ?
C11 O5 Co 128.76(12) . 1_455 ?
Co O6 H6D 109.8 . . ?
Co O6 H6E 109.7 . . ?
H6D O6 H6E 108.3 . . ?
C5 N1 C1 117.76(17) . . ?
C5 N1 Co 123.03(14) . . ?
C1 N1 Co 119.21(13) . . ?
C7 N2 C6 122.79(18) . . ?
C7 N2 H2A 118.6 . . ?
C6 N2 H2A 118.6 . . ?
N1 C1 C2 122.43(19) . . ?
N1 C1 H1A 118.8 . . ?
C2 C1 H1A 118.8 . . ?
C1 C2 C3 119.30(19) . . ?
C1 C2 H2B 120.3 . . ?
C3 C2 H2B 120.3 . . ?
C2 C3 C4 119.30(19) . . ?
C2 C3 H3A 120.4 . . ?
C4 C3 H3A 120.4 . . ?
C3 C4 C5 117.61(19) . . ?
C3 C4 C6 123.19(18) . . ?
C5 C4 C6 119.16(18) . . ?
N1 C5 C4 123.58(18) . . ?
N1 C5 H5A 118.2 . . ?
C4 C5 H5A 118.2 . . ?
N2 C6 C4 113.45(17) . . ?
N2 C6 H6B 108.9 . . ?
C4 C6 H6B 108.9 . . ?
N2 C6 H6C 108.9 . . ?
C4 C6 H6C 108.9 . . ?
H6B C6 H6C 107.7 . . ?
O1 C7 N2 125.26(19) . . ?
O1 C7 C7 121.1(2) . 2_875 ?
N2 C7 C7 113.6(2) . 2_875 ?
O3 C8 O2 126.79(18) . . ?
O3 C8 C9 118.52(18) . . ?
O2 C8 C9 114.53(17) . . ?
C12 C9 C10 118.57(17) 2_666 . ?
C12 C9 C8 117.68(17) 2_666 . ?
C10 C9 C8 123.55(17) . . ?
C12 C10 C9 118.90(17) . . ?
C12 C10 C11 116.81(16) . . ?
C9 C10 C11 124.23(17) . . ?
O4 C11 O5 124.90(17) . . ?
O4 C11 C10 118.61(17) . . ?
O5 C11 C10 116.33(17) . . ?
C9 C12 C10 122.51(17) 2_666 . ?
C9 C12 H12A 118.7 2_666 . ?
C10 C12 H12A 118.7 . . ?

loop_
_geom_bond_atom_site_label_1
_geom_bond_atom_site_label_2
_geom_bond_distance
_geom_bond_site_symmetry_2
_geom_bond_publ_flag
Co O2 2.0148(14) . ?
Co O6 2.1078(14) . ?
Co N1 2.1246(16) . ?
Co O4 2.1537(13) 2_667 ?
Co O5 2.1664(14) 1_655 ?
Co O1 2.1695(14) 2_776 ?
O1 C7 1.238(2) . ?
O2 C8 1.263(2) . ?
O3 C8 1.236(2) . ?
O4 C11 1.255(2) . ?
O5 C11 1.267(2) . ?
O6 H6D 0.8500 . ?
O6 H6E 0.8500 . ?
N1 C5 1.339(3) . ?
N1 C1 1.343(3) . ?
N2 C7 1.322(3) . ?
N2 C6 1.447(3) . ?
N2 H2A 0.8600 . ?
C1 C2 1.375(3) . ?
C1 H1A 0.9300 . ?
C2 C3 1.382(3) . ?
C2 H2B 0.9300 . ?
C3 C4 1.384(3) . ?
C3 H3A 0.9300 . ?
C4 C5 1.388(3) . ?
C4 C6 1.513(3) . ?
C5 H5A 0.9300 . ?
C6 H6B 0.9700 . ?
C6 H6C 0.9700 . ?
C7 C7 1.533(4) 2_875 ?
C8 C9 1.521(3) . ?
C9 C12 1.390(3) 2_666 ?
C9 C10 1.398(3) . ?
C10 C12 1.395(3) . ?
C10 C11 1.510(3) . ?
C12 H12A 0.9300 . ?
